data_7117007
loop_
_publ_author_name
'Deepak Dange'
'Amelia Davey'
'Joseph A. B. Abdalla'
'Simon Aldridge'
'Cameron Jones'

_publ_section_title
;
 Utilisation of a lithium boryl as a reducing agent in low oxidation state
 group 15 chemistry: synthesis and characterisation of an amido-distibene
 and a boryl-dibismuthene
;
_journal_name_full Chem.Commun.
_journal_page_first 7128
_journal_paper_doi 10.1039/C5cc01772F
_journal_volume 51
_journal_year 2015
_chemical_formula_sum 'C98 H128 N2 Sb2 Si2'
_chemical_formula_weight 1633.70
_chemical_name_systematic
; 
 ? 
;
_space_group_IT_number 2
_symmetry_cell_setting triclinic
_symmetry_space_group_name_Hall '-P 1'
_symmetry_space_group_name_H-M 'P -1'
_atom_sites_solution_hydrogens geom
_atom_sites_solution_primary direct
_atom_sites_solution_secondary difmap
_audit_creation_method SHELXL-97
_audit_update_record
;
2015-02-27 deposited with the CCDC.
2015-03-21 downloaded from the CCDC.
;
_cell_angle_alpha 72.740(7)
_cell_angle_beta 77.066(7)
_cell_angle_gamma 67.955(7)
_cell_formula_units_Z 1
_cell_length_a 12.6918(10)
_cell_length_b 13.6933(10)
_cell_length_c 14.0983(11)
_cell_measurement_temperature 123(2)
_cell_volume 2151.2(3)
_computing_structure_refinement 'SHELXL-97 (Sheldrick, 1997)'
_computing_structure_solution 'SHELXS-97 (Sheldrick, 1990)'
_diffrn_ambient_temperature 123(2)
_diffrn_measured_fraction_theta_full 0.998
_diffrn_measured_fraction_theta_max 0.998
_diffrn_measurement_device_type 'Bruker Apex X8'
_diffrn_radiation_monochromator graphite
_diffrn_radiation_source 'fine-focus sealed tube'
_diffrn_radiation_type MoK\a
_diffrn_radiation_wavelength 0.71073
_diffrn_reflns_av_R_equivalents 0.0390
_diffrn_reflns_av_sigmaI/netI 0.0582
_diffrn_reflns_limit_h_max 15
_diffrn_reflns_limit_h_min -15
_diffrn_reflns_limit_k_max 16
_diffrn_reflns_limit_k_min -15
_diffrn_reflns_limit_l_max 17
_diffrn_reflns_limit_l_min -17
_diffrn_reflns_number 16202
_diffrn_reflns_theta_full 25.50
_diffrn_reflns_theta_max 25.50
_diffrn_reflns_theta_min 3.05
_exptl_absorpt_coefficient_mu 0.702
_exptl_absorpt_correction_T_max 0.872
_exptl_absorpt_correction_T_min 0.815
_exptl_absorpt_correction_type multi-scan
_exptl_absorpt_process_details 'Sortav (Blessing)'
_exptl_crystal_colour purple
_exptl_crystal_density_diffrn 1.261
_exptl_crystal_density_method 'not measured'
_exptl_crystal_description block
_exptl_crystal_F_000 860
_exptl_crystal_size_max 0.30
_exptl_crystal_size_mid 0.25
_exptl_crystal_size_min 0.20
_refine_diff_density_max 2.071
_refine_diff_density_min -0.864
_refine_diff_density_rms 0.109
_refine_ls_extinction_method none
_refine_ls_goodness_of_fit_ref 1.072
_refine_ls_hydrogen_treatment constr
_refine_ls_matrix_type full
_refine_ls_number_parameters 454
_refine_ls_number_reflns 7999
_refine_ls_number_restraints 7
_refine_ls_restrained_S_all 1.074
_refine_ls_R_factor_all 0.0611
_refine_ls_R_factor_gt 0.0473
_refine_ls_shift/su_max 0.001
_refine_ls_shift/su_mean 0.000
_refine_ls_structure_factor_coef Fsqd
_refine_ls_weighting_details 'calc w=1/[\s^2^(Fo^2^)+(0.0588P)^2^+3.5250P] where P=(Fo^2^+2Fc^2^)/3'
_refine_ls_weighting_scheme calc
_refine_ls_wR_factor_gt 0.1178
_refine_ls_wR_factor_ref 0.1285
_reflns_number_gt 6755
_reflns_number_total 7999
_reflns_threshold_expression >2sigma(I)
_cod_data_source_file c5cc01772f2.cif
_cod_data_source_block compound4
_cod_original_sg_symbol_H-M P-1
_cod_database_code 7117007

loop_
_symmetry_equiv_pos_as_xyz
'x, y, z'
'-x, -y, -z'

loop_
_atom_site_label
_atom_site_type_symbol
_atom_site_fract_x
_atom_site_fract_y
_atom_site_fract_z
_atom_site_U_iso_or_equiv
_atom_site_adp_type
_atom_site_occupancy
_atom_site_symmetry_multiplicity
_atom_site_calc_flag
_atom_site_refinement_flags
_atom_site_disorder_assembly
_atom_site_disorder_group
Sb1 Sb 0.53835(2) 0.54585(2) 0.55220(2) 0.02361(11) Uani 1 1 d . . .
Si1 Si 0.32843(9) 0.79100(8) 0.54902(8) 0.0189(2) Uani 1 1 d . . .
N1 N 0.3880(3) 0.6536(2) 0.6109(2) 0.0177(6) Uani 1 1 d . . .
C8 C 0.5989(3) 0.5697(3) 0.7683(3) 0.0213(8) Uani 1 1 d . . .
C1 C 0.3446(3) 0.6173(3) 0.7140(3) 0.0162(7) Uani 1 1 d . . .
C4 C 0.2388(3) 0.5691(3) 0.9149(3) 0.0207(8) Uani 1 1 d . . .
C33 C 0.1772(4) 0.5531(4) 1.0207(3) 0.0291(10) Uani 1 1 d . . .
H33 H 0.2295 0.5499 1.0659 0.035 Uiso 1 1 calc R . .
C10 C 0.7001(4) 0.3767(4) 0.7983(3) 0.0308(10) Uani 1 1 d . . .
H10 H 0.6998 0.3045 0.8255 0.037 Uiso 1 1 calc R . .
C7 C 0.4903(3) 0.6666(3) 0.7742(3) 0.0190(8) Uani 1 1 d . . .
H7 H 0.4893 0.7177 0.7066 0.023 Uiso 1 1 calc R . .
C2 C 0.2606(3) 0.5661(3) 0.7397(3) 0.0184(8) Uani 1 1 d . . .
C14 C 0.4974(3) 0.7261(3) 0.8478(3) 0.0213(8) Uani 1 1 d . . .
C15 C 0.5333(3) 0.6703(3) 0.9416(3) 0.0248(9) Uani 1 1 d . . .
H15 H 0.5497 0.5940 0.9619 0.030 Uiso 1 1 calc R . .
C3 C 0.2109(3) 0.5427(3) 0.8386(3) 0.0216(8) Uani 1 1 d . . .
H3 H 0.1555 0.5072 0.8543 0.026 Uiso 1 1 calc R . .
C6 C 0.3828(3) 0.6342(3) 0.7936(3) 0.0184(8) Uani 1 1 d . . .
C42 C 0.2605(4) 0.8732(3) 0.6486(3) 0.0263(9) Uani 1 1 d . . .
H42 H 0.3127 0.8410 0.7017 0.032 Uiso 1 1 calc R . .
C44 C 0.1432(4) 0.8631(4) 0.7007(4) 0.0354(11) Uani 1 1 d . . .
H44A H 0.1126 0.9066 0.7510 0.053 Uiso 1 1 calc R . .
H44B H 0.1524 0.7870 0.7334 0.053 Uiso 1 1 calc R . .
H44C H 0.0900 0.8895 0.6508 0.053 Uiso 1 1 calc R . .
C11 C 0.8014(4) 0.3954(4) 0.7505(3) 0.0325(10) Uani 1 1 d . . .
H11 H 0.8701 0.3363 0.7437 0.039 Uiso 1 1 calc R . .
C5 C 0.3274(3) 0.6129(3) 0.8901(3) 0.0217(8) Uani 1 1 d . . .
H5 H 0.3507 0.6288 0.9418 0.026 Uiso 1 1 calc R . .
C37 C 0.2579(4) 0.7545(4) 0.3869(4) 0.0334(10) Uani 1 1 d . . .
H37A H 0.1935 0.7633 0.3540 0.050 Uiso 1 1 calc R . .
H37B H 0.2980 0.6771 0.4123 0.050 Uiso 1 1 calc R . .
H37C H 0.3110 0.7873 0.3387 0.050 Uiso 1 1 calc R . .
C36 C 0.2132(3) 0.8100(3) 0.4736(3) 0.0250(9) Uani 1 1 d . . .
H36 H 0.1601 0.7732 0.5203 0.030 Uiso 1 1 calc R . .
C13 C 0.7016(3) 0.5870(4) 0.7221(3) 0.0259(9) Uani 1 1 d . . .
H13 H 0.7029 0.6591 0.6966 0.031 Uiso 1 1 calc R . .
C9 C 0.6000(3) 0.4625(3) 0.8066(3) 0.0246(9) Uani 1 1 d . . .
H9 H 0.5309 0.4488 0.8386 0.030 Uiso 1 1 calc R . .
C39 C 0.4512(3) 0.8289(3) 0.4601(3) 0.0236(8) Uani 1 1 d . . .
H39 H 0.4859 0.7723 0.4203 0.028 Uiso 1 1 calc R . .
C40 C 0.4158(4) 0.9379(4) 0.3820(3) 0.0336(10) Uani 1 1 d . . .
H40A H 0.3781 0.9970 0.4165 0.050 Uiso 1 1 calc R . .
H40B H 0.3627 0.9366 0.3418 0.050 Uiso 1 1 calc R . .
H40C H 0.4841 0.9491 0.3382 0.050 Uiso 1 1 calc R . .
C12 C 0.8015(4) 0.5009(4) 0.7127(3) 0.0304(10) Uani 1 1 d . . .
H12 H 0.8706 0.5142 0.6801 0.036 Uiso 1 1 calc R . .
C38 C 0.1380(4) 0.9279(4) 0.4342(4) 0.0364(11) Uani 1 1 d . . .
H38A H 0.1843 0.9660 0.3826 0.055 Uiso 1 1 calc R . .
H38B H 0.1074 0.9644 0.4895 0.055 Uiso 1 1 calc R . .
H38C H 0.0744 0.9281 0.4053 0.055 Uiso 1 1 calc R . .
C19 C 0.4765(4) 0.8370(4) 0.8194(3) 0.0325(10) Uani 1 1 d . . .
H19 H 0.4529 0.8766 0.7555 0.039 Uiso 1 1 calc R . .
C35 C 0.0704(4) 0.6516(4) 1.0289(4) 0.0424(12) Uani 1 1 d . . .
H35A H 0.0926 0.7164 1.0135 0.064 Uiso 1 1 calc R . .
H35B H 0.0301 0.6410 1.0971 0.064 Uiso 1 1 calc R . .
H35C H 0.0197 0.6608 0.9814 0.064 Uiso 1 1 calc R . .
C41 C 0.5493(4) 0.8235(4) 0.5108(3) 0.0329(10) Uani 1 1 d . . .
H41A H 0.6112 0.8383 0.4595 0.049 Uiso 1 1 calc R . .
H41B H 0.5784 0.7510 0.5541 0.049 Uiso 1 1 calc R . .
H41C H 0.5207 0.8776 0.5510 0.049 Uiso 1 1 calc R . .
C21 C 0.2422(3) 0.4068(3) 0.7022(3) 0.0213(8) Uani 1 1 d . . .
C32 C 0.0237(3) 0.6646(3) 0.6772(3) 0.0255(9) Uani 1 1 d . . .
H32 H 0.0329 0.6698 0.7404 0.031 Uiso 1 1 calc R . .
C26 C 0.3473(3) 0.3353(3) 0.7303(3) 0.0261(9) Uani 1 1 d . . .
H26 H 0.4079 0.3622 0.7247 0.031 Uiso 1 1 calc R . .
C28 C 0.0953(4) 0.5879(4) 0.5337(3) 0.0274(9) Uani 1 1 d . . .
H28 H 0.1548 0.5410 0.4974 0.033 Uiso 1 1 calc R . .
C27 C 0.1122(3) 0.5957(3) 0.6257(3) 0.0208(8) Uani 1 1 d . . .
C20 C 0.2282(3) 0.5275(3) 0.6631(3) 0.0186(8) Uani 1 1 d . . .
H20 H 0.2871 0.5326 0.6031 0.022 Uiso 1 1 calc R . .
C22 C 0.1550(4) 0.3655(3) 0.7127(3) 0.0292(10) Uani 1 1 d . . .
H22 H 0.0819 0.4132 0.6950 0.035 Uiso 1 1 calc R . .
C34 C 0.1490(4) 0.4486(4) 1.0572(3) 0.0357(11) Uani 1 1 d . . .
H34A H 0.0962 0.4497 1.0153 0.054 Uiso 1 1 calc R . .
H34B H 0.1128 0.4420 1.1269 0.054 Uiso 1 1 calc R . .
H34C H 0.2196 0.3868 1.0529 0.054 Uiso 1 1 calc R . .
C16 C 0.5453(4) 0.7242(4) 1.0057(3) 0.0299(10) Uani 1 1 d . . .
H16 H 0.5686 0.6852 1.0698 0.036 Uiso 1 1 calc R . .
C17 C 0.5232(5) 0.8352(4) 0.9759(4) 0.0407(12) Uani 1 1 d . . .
H17 H 0.5312 0.8726 1.0194 0.049 Uiso 1 1 calc R . .
C43 C 0.2521(4) 0.9931(4) 0.6107(4) 0.0397(11) Uani 1 1 d . . .
H43A H 0.2045 1.0278 0.5561 0.060 Uiso 1 1 calc R . .
H43B H 0.3290 0.9981 0.5864 0.060 Uiso 1 1 calc R . .
H43C H 0.2175 1.0300 0.6657 0.060 Uiso 1 1 calc R . .
C18 C 0.4895(5) 0.8913(4) 0.8827(4) 0.0429(12) Uani 1 1 d . . .
H18 H 0.4751 0.9673 0.8618 0.051 Uiso 1 1 calc R . .
C25 C 0.3656(4) 0.2247(3) 0.7667(3) 0.0320(10) Uani 1 1 d . . .
H25 H 0.4382 0.1769 0.7856 0.038 Uiso 1 1 calc R . .
C24 C 0.2782(4) 0.1845(4) 0.7752(4) 0.0378(11) Uani 1 1 d . . .
H24 H 0.2906 0.1090 0.7989 0.045 Uiso 1 1 calc R . .
C31 C -0.0785(4) 0.7264(4) 0.6368(4) 0.0349(11) Uani 1 1 d . . .
H31 H -0.1380 0.7745 0.6720 0.042 Uiso 1 1 calc R . .
C30 C -0.0932(4) 0.7178(4) 0.5457(4) 0.0367(11) Uani 1 1 d . . .
H30 H -0.1627 0.7602 0.5181 0.044 Uiso 1 1 calc R . .
C29 C -0.0071(4) 0.6480(4) 0.4954(3) 0.0345(11) Uani 1 1 d . . .
H29 H -0.0181 0.6409 0.4336 0.041 Uiso 1 1 calc R . .
C23 C 0.1729(4) 0.2551(4) 0.7490(4) 0.0398(12) Uani 1 1 d . . .
H23 H 0.1120 0.2282 0.7557 0.048 Uiso 1 1 calc R . .
C45 C -0.1946(7) 0.8732(6) 0.8485(7) 0.097(3) Uiso 1 1 d D . .
H45A H -0.1140 0.8445 0.8212 0.146 Uiso 1 1 calc R . .
H45B H -0.2437 0.8806 0.8005 0.146 Uiso 1 1 calc R . .
H45C H -0.2108 0.8235 0.9116 0.146 Uiso 1 1 calc R . .
C47 C -0.1714(9) 0.9742(7) 0.9589(7) 0.121(3) Uiso 1 1 d D . .
H47A H -0.0886 0.9318 0.9529 0.145 Uiso 1 1 calc R . .
H47B H -0.2100 0.9341 1.0179 0.145 Uiso 1 1 calc R . .
C46 C -0.2181(10) 0.9839(7) 0.8676(7) 0.135(4) Uiso 1 1 d D . .
H46A H -0.1831 1.0277 0.8091 0.162 Uiso 1 1 calc R . .
H46B H -0.3019 1.0222 0.8753 0.162 Uiso 1 1 calc R . .
C48 C -0.1883(9) 1.0856(6) 0.9756(7) 0.111(3) Uiso 1 1 d D . .
H48A H -0.1364 1.1195 0.9250 0.133 Uiso 1 1 calc R . .
H48B H -0.2682 1.1339 0.9682 0.133 Uiso 1 1 calc R . .
C49 C -0.1623(10) 1.0708(8) 1.0796(7) 0.133(4) Uiso 1 1 d D . .
H49A H -0.2123 1.0352 1.1293 0.200 Uiso 1 1 calc R . .
H49B H -0.1759 1.1418 1.0915 0.200 Uiso 1 1 calc R . .
H49C H -0.0821 1.0259 1.0854 0.200 Uiso 1 1 calc R . .

loop_
_atom_site_aniso_label
_atom_site_aniso_U_11
_atom_site_aniso_U_22
_atom_site_aniso_U_33
_atom_site_aniso_U_23
_atom_site_aniso_U_13
_atom_site_aniso_U_12
Sb1 0.02103(16) 0.02591(17) 0.02557(17) -0.01045(12) -0.00352(11) -0.00594(11)
Si1 0.0225(5) 0.0160(5) 0.0173(5) -0.0012(4) -0.0031(4) -0.0072(4)
N1 0.0191(15) 0.0174(16) 0.0158(16) -0.0031(13) -0.0012(12) -0.0063(13)
C8 0.023(2) 0.029(2) 0.017(2) -0.0049(17) -0.0058(16) -0.0137(17)
C1 0.0168(18) 0.0119(18) 0.0182(19) -0.0010(15) -0.0056(15) -0.0028(14)
C4 0.0226(19) 0.024(2) 0.017(2) -0.0023(16) -0.0024(15) -0.0113(16)
C33 0.032(2) 0.047(3) 0.016(2) -0.0069(19) 0.0005(17) -0.025(2)
C10 0.035(2) 0.031(2) 0.030(2) -0.007(2) -0.0118(19) -0.0116(19)
C7 0.0207(19) 0.024(2) 0.0143(19) 0.0008(16) -0.0046(15) -0.0129(16)
C2 0.0173(18) 0.0184(19) 0.021(2) -0.0050(16) -0.0072(15) -0.0049(15)
C14 0.0221(19) 0.026(2) 0.021(2) -0.0025(17) -0.0038(16) -0.0155(16)
C15 0.027(2) 0.026(2) 0.025(2) -0.0002(18) -0.0087(17) -0.0143(17)
C3 0.0203(19) 0.025(2) 0.023(2) -0.0034(17) -0.0034(16) -0.0127(16)
C6 0.0201(19) 0.0162(19) 0.021(2) -0.0015(16) -0.0075(15) -0.0082(15)
C42 0.031(2) 0.020(2) 0.027(2) -0.0068(18) -0.0023(18) -0.0085(17)
C44 0.033(2) 0.029(2) 0.039(3) -0.015(2) 0.003(2) -0.0038(19)
C11 0.031(2) 0.037(3) 0.030(2) -0.013(2) -0.0086(19) -0.005(2)
C5 0.026(2) 0.026(2) 0.018(2) -0.0047(17) -0.0050(16) -0.0121(17)
C37 0.037(2) 0.031(2) 0.032(3) -0.009(2) -0.013(2) -0.005(2)
C36 0.027(2) 0.020(2) 0.025(2) -0.0002(17) -0.0069(17) -0.0067(17)
C13 0.028(2) 0.034(2) 0.021(2) -0.0035(18) -0.0062(17) -0.0168(18)
C9 0.025(2) 0.030(2) 0.022(2) -0.0041(18) -0.0047(16) -0.0133(18)
C39 0.034(2) 0.018(2) 0.019(2) -0.0003(16) -0.0014(17) -0.0127(17)
C40 0.046(3) 0.027(2) 0.024(2) 0.0049(19) -0.004(2) -0.017(2)
C12 0.023(2) 0.047(3) 0.027(2) -0.012(2) -0.0022(17) -0.0141(19)
C38 0.033(2) 0.030(2) 0.039(3) -0.004(2) -0.015(2) 0.0006(19)
C19 0.047(3) 0.028(2) 0.030(2) -0.0005(19) -0.017(2) -0.018(2)
C35 0.041(3) 0.057(3) 0.035(3) -0.020(2) 0.011(2) -0.025(2)
C41 0.035(2) 0.038(3) 0.030(2) 0.001(2) -0.0041(19) -0.023(2)
C21 0.026(2) 0.024(2) 0.017(2) -0.0069(17) -0.0035(16) -0.0093(17)
C32 0.024(2) 0.029(2) 0.027(2) -0.0045(18) -0.0050(17) -0.0129(17)
C26 0.027(2) 0.030(2) 0.024(2) -0.0060(18) -0.0033(17) -0.0130(18)
C28 0.031(2) 0.032(2) 0.022(2) -0.0029(18) -0.0058(18) -0.0150(19)
C27 0.0224(19) 0.021(2) 0.022(2) 0.0005(16) -0.0051(16) -0.0128(16)
C20 0.0204(19) 0.022(2) 0.0156(19) -0.0046(16) -0.0027(15) -0.0092(16)
C22 0.026(2) 0.027(2) 0.038(3) -0.008(2) -0.0080(19) -0.0110(18)
C34 0.036(2) 0.053(3) 0.024(2) -0.001(2) -0.0011(19) -0.028(2)
C16 0.037(2) 0.038(3) 0.021(2) -0.0026(19) -0.0093(18) -0.019(2)
C17 0.063(3) 0.037(3) 0.035(3) -0.011(2) -0.018(2) -0.022(2)
C43 0.051(3) 0.023(2) 0.044(3) -0.013(2) -0.001(2) -0.011(2)
C18 0.067(3) 0.028(3) 0.043(3) -0.003(2) -0.022(3) -0.022(2)
C25 0.035(2) 0.025(2) 0.032(3) -0.0041(19) -0.009(2) -0.0040(19)
C24 0.054(3) 0.023(2) 0.038(3) -0.004(2) -0.009(2) -0.016(2)
C31 0.023(2) 0.028(2) 0.052(3) -0.006(2) -0.005(2) -0.0091(18)
C30 0.034(2) 0.033(3) 0.042(3) 0.010(2) -0.023(2) -0.014(2)
C29 0.041(3) 0.041(3) 0.028(2) 0.001(2) -0.014(2) -0.022(2)
C23 0.044(3) 0.029(3) 0.052(3) -0.005(2) -0.011(2) -0.021(2)

loop_
_atom_type_symbol
_atom_type_description
_atom_type_scat_dispersion_real
_atom_type_scat_dispersion_imag
_atom_type_scat_source
C C 0.0033 0.0016 'International Tables Vol C Tables 4.2.6.8 and 6.1.1.4'
H H 0.0000 0.0000 'International Tables Vol C Tables 4.2.6.8 and 6.1.1.4'
N N 0.0061 0.0033 'International Tables Vol C Tables 4.2.6.8 and 6.1.1.4'
Si Si 0.0817 0.0704 'International Tables Vol C Tables 4.2.6.8 and 6.1.1.4'
Sb Sb -0.5866 1.5461 'International Tables Vol C Tables 4.2.6.8 and 6.1.1.4'

loop_
_geom_angle_atom_site_label_1
_geom_angle_atom_site_label_2
_geom_angle_atom_site_label_3
_geom_angle
_geom_angle_site_symmetry_1
_geom_angle_site_symmetry_3
N1 Sb1 Sb1 103.78(8) . 2_666
N1 Si1 C36 111.36(16) . .
N1 Si1 C39 105.86(16) . .
C36 Si1 C39 108.87(18) . .
N1 Si1 C42 107.93(17) . .
C36 Si1 C42 108.42(19) . .
C39 Si1 C42 114.42(18) . .
C1 N1 Si1 118.9(2) . .
C1 N1 Sb1 116.7(2) . .
Si1 N1 Sb1 123.41(17) . .
C13 C8 C9 118.2(4) . .
C13 C8 C7 119.3(4) . .
C9 C8 C7 122.5(3) . .
C2 C1 C6 117.5(3) . .
C2 C1 N1 121.3(3) . .
C6 C1 N1 121.2(3) . .
C3 C4 C5 116.8(4) . .
C3 C4 C33 122.7(3) . .
C5 C4 C33 120.5(3) . .
C4 C33 C34 113.9(4) . .
C4 C33 C35 109.4(4) . .
C34 C33 C35 111.5(4) . .
C9 C10 C11 120.3(4) . .
C8 C7 C14 109.5(3) . .
C8 C7 C6 111.4(3) . .
C14 C7 C6 115.6(3) . .
C3 C2 C1 120.2(3) . .
C3 C2 C20 118.0(3) . .
C1 C2 C20 121.7(3) . .
C19 C14 C15 118.0(4) . .
C19 C14 C7 120.2(4) . .
C15 C14 C7 121.6(3) . .
C16 C15 C14 121.2(4) . .
C4 C3 C2 122.6(3) . .
C5 C6 C1 119.4(3) . .
C5 C6 C7 120.1(3) . .
C1 C6 C7 120.2(3) . .
C43 C42 C44 110.5(4) . .
C43 C42 Si1 113.9(3) . .
C44 C42 Si1 113.0(3) . .
C12 C11 C10 119.4(4) . .
C6 C5 C4 122.9(3) . .
C37 C36 C38 108.5(4) . .
C37 C36 Si1 113.7(3) . .
C38 C36 Si1 116.1(3) . .
C12 C13 C8 121.0(4) . .
C10 C9 C8 120.7(4) . .
C41 C39 C40 109.3(3) . .
C41 C39 Si1 115.1(3) . .
C40 C39 Si1 115.4(3) . .
C13 C12 C11 120.3(4) . .
C14 C19 C18 121.0(4) . .
C22 C21 C26 118.1(4) . .
C22 C21 C20 123.6(3) . .
C26 C21 C20 118.3(3) . .
C27 C32 C31 120.5(4) . .
C21 C26 C25 121.2(4) . .
C29 C28 C27 120.5(4) . .
C32 C27 C28 118.4(4) . .
C32 C27 C20 123.9(3) . .
C28 C27 C20 117.7(4) . .
C2 C20 C27 116.0(3) . .
C2 C20 C21 109.4(3) . .
C27 C20 C21 112.8(3) . .
C21 C22 C23 120.9(4) . .
C17 C16 C15 119.7(4) . .
C18 C17 C16 119.8(4) . .
C17 C18 C19 120.2(4) . .
C24 C25 C26 120.0(4) . .
C23 C24 C25 119.3(4) . .
C30 C31 C32 120.0(4) . .
C29 C30 C31 119.8(4) . .
C30 C29 C28 120.6(4) . .
C24 C23 C22 120.5(4) . .
C46 C47 C48 112.3(6) . .
C47 C46 C45 111.7(6) . .
C49 C48 C47 109.2(6) . .

loop_
_geom_bond_atom_site_label_1
_geom_bond_atom_site_label_2
_geom_bond_distance
_geom_bond_site_symmetry_2
Sb1 N1 2.099(3) .
Sb1 Sb1 2.7104(5) 2_666
Si1 N1 1.768(3) .
Si1 C36 1.893(4) .
Si1 C39 1.901(4) .
Si1 C42 1.910(4) .
N1 C1 1.444(5) .
C8 C13 1.392(6) .
C8 C9 1.401(6) .
C8 C7 1.520(5) .
C1 C2 1.413(5) .
C1 C6 1.425(5) .
C4 C3 1.382(5) .
C4 C5 1.397(5) .
C4 C33 1.517(6) .
C33 C34 1.518(6) .
C33 C35 1.523(7) .
C10 C9 1.380(6) .
C10 C11 1.390(6) .
C7 C14 1.532(5) .
C7 C6 1.532(5) .
C2 C3 1.392(6) .
C2 C20 1.521(5) .
C14 C19 1.387(6) .
C14 C15 1.395(6) .
C15 C16 1.389(6) .
C6 C5 1.386(6) .
C42 C43 1.539(6) .
C42 C44 1.542(6) .
C11 C12 1.383(6) .
C37 C36 1.519(6) .
C36 C38 1.541(6) .
C13 C12 1.383(6) .
C39 C41 1.537(6) .
C39 C40 1.544(6) .
C19 C18 1.388(6) .
C21 C22 1.383(6) .
C21 C26 1.386(6) .
C21 C20 1.533(5) .
C32 C27 1.388(6) .
C32 C31 1.394(6) .
C26 C25 1.392(6) .
C28 C29 1.381(6) .
C28 C27 1.401(5) .
C27 C20 1.530(5) .
C22 C23 1.391(6) .
C16 C17 1.386(6) .
C17 C18 1.380(7) .
C25 C24 1.381(6) .
C24 C23 1.377(7) .
C31 C30 1.383(7) .
C30 C29 1.372(7) .
C45 C46 1.524(6) .
C47 C46 1.486(7) .
C47 C48 1.540(7) .
C48 C49 1.513(7) .
